data_2015622
loop_
_publ_author_name
'Eisenberg, Richard'
'Brennessel, William W.'

_publ_section_title
;
 Redetermination of the trigonal prismatic complex
 tris(<i>cis</i>-1,2-diphenylethylene-1,2-dithiolato)rhenium
;
_journal_coeditor_code SQ3033
_journal_issue 10
_journal_name_full 'Acta Crystallographica Section C'
_journal_page_first m464
_journal_page_last m466
_journal_paper_doi 10.1107/S0108270106033336
_journal_volume 62
_journal_year 2006
_chemical_formula_iupac '[Re (C14 H10 S2)3]'
_chemical_formula_moiety 'C42 H30 Re S6'
_chemical_formula_sum 'C42 H30 Re S6'
_chemical_formula_weight 913.22
_chemical_name_common tris(<i>cis</i>-1,2-diphenylethylene-1,2-dithiolato)rhenium
_chemical_name_systematic
;
tris(<i>cis</i>-1,2-diphenylethylene-1,2-dithiolato)rhenium
;
_space_group_IT_number 2
_symmetry_cell_setting triclinic
_symmetry_space_group_name_Hall '-P 1'
_symmetry_space_group_name_H-M 'P -1'
_atom_sites_solution_hydrogens geom
_atom_sites_solution_primary direct
_atom_sites_solution_secondary difmap
_audit_creation_method SHELXL-97
_cell_angle_alpha 80.1900(10)
_cell_angle_beta 76.7700(10)
_cell_angle_gamma 68.7580(10)
_cell_formula_units_Z 2
_cell_length_a 9.7949(9)
_cell_length_b 10.8765(10)
_cell_length_c 19.4517(17)
_cell_measurement_reflns_used 3785
_cell_measurement_temperature 100.00(10)
_cell_measurement_theta_max 29.83
_cell_measurement_theta_min 2.45
_cell_volume 1871.5(3)
_computing_cell_refinement 'SAINT (Bruker, 2003)'
_computing_data_collection 'APEX2 (Bruker, 2004)'
_computing_data_reduction SAINT
_computing_molecular_graphics 'SHELXTL (Bruker, 2000)'
_computing_publication_material SHELXTL
_computing_structure_refinement 'SHELXL97 (Sheldrick, 1997)'
_computing_structure_solution 'SIR97 (Altomare <i>et al.</i>,  1999)'
_diffrn_ambient_temperature 100.00(10)
_diffrn_measured_fraction_theta_full 0.990
_diffrn_measured_fraction_theta_max 0.990
_diffrn_measurement_device_type 'Bruker SMART APEXII CCD Platform'
_diffrn_measurement_method 'area detector, \w scans per \f'
_diffrn_radiation_monochromator graphite
_diffrn_radiation_source 'fine-focus sealed tube'
_diffrn_radiation_type MoK\a
_diffrn_radiation_wavelength 0.71073
_diffrn_reflns_av_R_equivalents 0.0387
_diffrn_reflns_av_sigmaI/netI 0.0487
_diffrn_reflns_limit_h_max 13
_diffrn_reflns_limit_h_min -13
_diffrn_reflns_limit_k_max 15
_diffrn_reflns_limit_k_min -15
_diffrn_reflns_limit_l_max 26
_diffrn_reflns_limit_l_min -26
_diffrn_reflns_number 27614
_diffrn_reflns_theta_full 29.57
_diffrn_reflns_theta_max 29.57
_diffrn_reflns_theta_min 1.08
_exptl_absorpt_coefficient_mu 3.611
_exptl_absorpt_correction_T_max 0.8055
_exptl_absorpt_correction_T_min 0.3762
_exptl_absorpt_correction_type multi-scan
_exptl_absorpt_process_details '(SADABS; Blessing, 1995)'
_exptl_crystal_colour red--black
_exptl_crystal_density_diffrn 1.621
_exptl_crystal_density_method 'not measured'
_exptl_crystal_description plate
_exptl_crystal_F_000 906
_exptl_crystal_size_max 0.28
_exptl_crystal_size_mid 0.24
_exptl_crystal_size_min 0.06
_refine_diff_density_max 3.467
_refine_diff_density_min -3.082
_refine_ls_extinction_method none
_refine_ls_goodness_of_fit_ref 1.036
_refine_ls_hydrogen_treatment constr
_refine_ls_matrix_type full
_refine_ls_number_parameters 442
_refine_ls_number_reflns 10391
_refine_ls_number_restraints 0
_refine_ls_restrained_S_all 1.036
_refine_ls_R_factor_all 0.0476
_refine_ls_R_factor_gt 0.0361
_refine_ls_shift/su_max 0.004
_refine_ls_shift/su_mean 0.000
_refine_ls_structure_factor_coef Fsqd
_refine_ls_weighting_details 'calc w=1/[\s^2^(Fo^2^)+(0.0513P)^2^+1.2114P] where P=(Fo^2^+2Fc^2^)/3'
_refine_ls_weighting_scheme calc
_refine_ls_wR_factor_gt 0.0853
_refine_ls_wR_factor_ref 0.0893
_reflns_number_gt 8772
_reflns_number_total 10391
_reflns_threshold_expression I>2\s(I)
_cod_data_source_file sq3033.cif
_cod_data_source_block I
_cod_original_sg_symbol_H-M P-1
_cod_database_code 2015622
_cod_database_fobs_code 2015622

loop_
_symmetry_equiv_pos_as_xyz
'x, y, z'
'-x, -y, -z'

loop_
_atom_site_type_symbol
_atom_site_label
_atom_site_fract_x
_atom_site_fract_y
_atom_site_fract_z
_atom_site_U_iso_or_equiv
_atom_site_adp_type
_atom_site_calc_flag
_atom_site_refinement_flags
_atom_site_occupancy
Re Re1 0.254904(16) 1.019838(15) 0.751297(7) 0.01623(5) Uani d . 1
S S1 0.48220(10) 0.91538(9) 0.68108(4) 0.01862(18) Uani d . 1
S S2 0.16413(10) 0.96149(10) 0.66519(5) 0.01968(18) Uani d . 1
S S3 0.37656(10) 0.91753(9) 0.84653(5) 0.01926(18) Uani d . 1
S S4 0.06729(10) 0.94867(10) 0.82400(4) 0.01960(18) Uani d . 1
S S5 0.38625(10) 1.16101(9) 0.75080(5) 0.01905(18) Uani d . 1
S S6 0.05952(10) 1.22040(9) 0.74214(5) 0.01943(18) Uani d . 1
C C1 0.4533(4) 0.8560(4) 0.61070(18) 0.0192(7) Uani d . 1
C C2 0.3113(4) 0.8744(4) 0.60486(18) 0.0194(7) Uani d . 1
C C3 0.2599(4) 0.8589(4) 0.91369(18) 0.0198(7) Uani d . 1
C C4 0.1243(4) 0.8671(4) 0.90224(18) 0.0197(7) Uani d . 1
C C5 0.2699(4) 1.3225(4) 0.74354(17) 0.0178(7) Uani d . 1
C C6 0.1236(4) 1.3496(4) 0.74140(18) 0.0190(7) Uani d . 1
C C7 0.5896(4) 0.7932(4) 0.55913(19) 0.0190(7) Uani d . 1
C C8 0.5873(4) 0.8152(4) 0.48644(19) 0.0215(8) Uani d . 1
H H8A 0.4981 0.8692 0.4700 0.026 Uiso calc R 1
C C9 0.7147(4) 0.7586(4) 0.43830(19) 0.0231(8) Uani d . 1
H H9A 0.7116 0.7731 0.3890 0.028 Uiso calc R 1
C C10 0.8465(5) 0.6809(4) 0.4610(2) 0.0255(8) Uani d . 1
H H10A 0.9336 0.6423 0.4278 0.031 Uiso calc R 1
C C11 0.8496(5) 0.6601(4) 0.5336(2) 0.0254(8) Uani d . 1
H H11A 0.9394 0.6078 0.5499 0.031 Uiso calc R 1
C C12 0.7216(4) 0.7159(4) 0.5819(2) 0.0226(8) Uani d . 1
H H12A 0.7244 0.7008 0.6312 0.027 Uiso calc R 1
C C13 0.2704(4) 0.8224(5) 0.5492(2) 0.0262(9) Uani d . 1
C C14 0.3174(5) 0.6853(5) 0.5469(2) 0.0334(10) Uani d . 1
H H14A 0.3712 0.6270 0.5813 0.040 Uiso calc R 1
C C15 0.2849(6) 0.6346(6) 0.4937(3) 0.0486(15) Uani d . 1
H H15A 0.3158 0.5415 0.4920 0.058 Uiso calc R 1
C C16 0.2072(6) 0.7209(8) 0.4434(3) 0.0594(19) Uani d . 1
H H16A 0.1849 0.6867 0.4072 0.071 Uiso calc R 1
C C17 0.1623(6) 0.8561(7) 0.4457(3) 0.0579(18) Uani d . 1
H H17A 0.1109 0.9144 0.4106 0.070 Uiso calc R 1
C C18 0.1920(5) 0.9077(6) 0.4993(2) 0.0417(13) Uani d . 1
H H18A 0.1585 1.0008 0.5016 0.050 Uiso calc R 1
C C19 0.3189(4) 0.8034(4) 0.98079(19) 0.0225(8) Uani d . 1
C C20 0.3495(5) 0.8863(4) 1.0178(2) 0.0285(9) Uani d . 1
H H20A 0.3391 0.9750 0.9987 0.034 Uiso calc R 1
C C21 0.3953(6) 0.8389(5) 1.0828(2) 0.0359(10) Uani d . 1
H H21A 0.4132 0.8960 1.1090 0.043 Uiso calc R 1
C C22 0.4149(5) 0.7080(5) 1.1094(2) 0.0348(10) Uani d . 1
H H22A 0.4469 0.6754 1.1536 0.042 Uiso calc R 1
C C23 0.3881(5) 0.6248(5) 1.0718(2) 0.0315(10) Uani d . 1
H H23A 0.4022 0.5352 1.0901 0.038 Uiso calc R 1
C C24 0.3402(5) 0.6723(4) 1.0071(2) 0.0261(8) Uani d . 1
H H24A 0.3222 0.6150 0.9811 0.031 Uiso calc R 1
C C25 0.0179(4) 0.8110(4) 0.95188(19) 0.0201(7) Uani d . 1
C C26 -0.0146(4) 0.8250(4) 1.02446(19) 0.0226(8) Uani d . 1
H H26A 0.0322 0.8715 1.0430 0.027 Uiso calc R 1
C C27 -0.1149(5) 0.7713(4) 1.0697(2) 0.0270(9) Uani d . 1
H H27A -0.1355 0.7805 1.1190 0.032 Uiso calc R 1
C C28 -0.1853(5) 0.7045(5) 1.0433(2) 0.0346(10) Uani d . 1
H H28A -0.2546 0.6688 1.0745 0.042 Uiso calc R 1
C C29 -0.1546(6) 0.6897(5) 0.9716(2) 0.0390(12) Uani d . 1
H H29A -0.2015 0.6426 0.9535 0.047 Uiso calc R 1
C C30 -0.0546(5) 0.7440(5) 0.9260(2) 0.0291(9) Uani d . 1
H H30A -0.0355 0.7355 0.8766 0.035 Uiso calc R 1
C C31 0.3431(4) 1.4198(4) 0.74443(18) 0.0185(7) Uani d . 1
C C32 0.2824(4) 1.5175(4) 0.7913(2) 0.0225(8) Uani d . 1
H H32A 0.1887 1.5262 0.8213 0.027 Uiso calc R 1
C C33 0.3570(5) 1.6021(4) 0.7945(2) 0.0254(8) Uani d . 1
H H33A 0.3146 1.6684 0.8266 0.031 Uiso calc R 1
C C34 0.4944(5) 1.5900(4) 0.7506(2) 0.0280(9) Uani d . 1
H H34A 0.5464 1.6475 0.7529 0.034 Uiso calc R 1
C C35 0.5545(5) 1.4940(4) 0.7037(2) 0.0282(9) Uani d . 1
H H35A 0.6476 1.4864 0.6733 0.034 Uiso calc R 1
C C36 0.4809(4) 1.4087(4) 0.7003(2) 0.0233(8) Uani d . 1
H H36A 0.5239 1.3425 0.6681 0.028 Uiso calc R 1
C C37 0.0138(4) 1.4863(4) 0.73998(19) 0.0201(7) Uani d . 1
C C38 0.0438(5) 1.5856(4) 0.6902(2) 0.0285(9) Uani d . 1
H H38A 0.1277 1.5637 0.6529 0.034 Uiso calc R 1
C C39 -0.0481(6) 1.7168(5) 0.6947(3) 0.0371(11) Uani d . 1
H H39A -0.0261 1.7842 0.6609 0.045 Uiso calc R 1
C C40 -0.1715(5) 1.7496(5) 0.7484(3) 0.0392(12) Uani d . 1
H H40A -0.2331 1.8395 0.7521 0.047 Uiso calc R 1
C C41 -0.2047(5) 1.6504(5) 0.7966(3) 0.0352(10) Uani d . 1
H H41A -0.2905 1.6725 0.8328 0.042 Uiso calc R 1
C C42 -0.1141(5) 1.5195(4) 0.7924(2) 0.0262(8) Uani d . 1
H H42A -0.1389 1.4521 0.8252 0.031 Uiso calc R 1

loop_
_atom_site_aniso_label
_atom_site_aniso_U_11
_atom_site_aniso_U_22
_atom_site_aniso_U_33
_atom_site_aniso_U_12
_atom_site_aniso_U_13
_atom_site_aniso_U_23
Re1 0.02085(8) 0.02021(8) 0.00777(7) -0.00861(5) 0.00061(5) -0.00232(5)
S1 0.0210(4) 0.0238(5) 0.0109(4) -0.0075(4) -0.0004(3) -0.0046(3)
S2 0.0212(4) 0.0270(5) 0.0114(4) -0.0089(4) -0.0002(3) -0.0053(3)
S3 0.0232(4) 0.0242(5) 0.0112(4) -0.0103(4) -0.0018(3) -0.0005(3)
S4 0.0231(5) 0.0265(5) 0.0106(4) -0.0120(4) -0.0009(3) -0.0001(3)
S5 0.0209(4) 0.0205(4) 0.0161(4) -0.0083(3) -0.0015(3) -0.0026(3)
S6 0.0221(4) 0.0222(4) 0.0143(4) -0.0091(4) -0.0006(3) -0.0024(3)
C1 0.0228(18) 0.0224(18) 0.0097(15) -0.0061(14) 0.0003(13) -0.0018(13)
C2 0.0273(19) 0.0221(18) 0.0097(15) -0.0103(15) -0.0003(13) -0.0035(13)
C3 0.0279(19) 0.0205(18) 0.0083(15) -0.0081(15) 0.0024(13) -0.0027(13)
C4 0.030(2) 0.0194(18) 0.0102(15) -0.0111(15) 0.0014(14) -0.0033(13)
C5 0.0235(18) 0.0204(18) 0.0076(14) -0.0065(14) -0.0003(13) -0.0019(12)
C6 0.0269(19) 0.0213(18) 0.0084(15) -0.0104(15) 0.0015(13) -0.0017(13)
C7 0.0236(18) 0.0211(18) 0.0131(16) -0.0101(15) 0.0001(13) -0.0030(13)
C8 0.0243(19) 0.0256(19) 0.0121(16) -0.0073(15) -0.0007(14) -0.0014(14)
C9 0.030(2) 0.032(2) 0.0071(15) -0.0141(17) 0.0034(14) -0.0028(14)
C10 0.027(2) 0.032(2) 0.0140(17) -0.0090(17) 0.0075(14) -0.0079(15)
C11 0.026(2) 0.033(2) 0.0146(17) -0.0073(17) -0.0016(15) -0.0033(15)
C12 0.0258(19) 0.029(2) 0.0136(16) -0.0101(16) -0.0014(14) -0.0034(14)
C13 0.0223(19) 0.043(2) 0.0152(17) -0.0139(18) 0.0028(14) -0.0105(16)
C14 0.040(3) 0.043(3) 0.024(2) -0.026(2) 0.0075(18) -0.0140(19)
C15 0.048(3) 0.075(4) 0.037(3) -0.042(3) 0.021(2) -0.038(3)
C16 0.030(3) 0.118(6) 0.044(3) -0.029(3) 0.009(2) -0.056(4)
C17 0.029(3) 0.111(5) 0.030(3) -0.006(3) -0.007(2) -0.033(3)
C18 0.025(2) 0.068(3) 0.025(2) 0.002(2) -0.0054(17) -0.023(2)
C19 0.0233(19) 0.028(2) 0.0130(16) -0.0074(16) -0.0011(14) -0.0005(14)
C20 0.035(2) 0.033(2) 0.0170(18) -0.0109(18) -0.0065(16) -0.0011(16)
C21 0.046(3) 0.047(3) 0.021(2) -0.018(2) -0.0117(19) -0.0039(19)
C22 0.032(2) 0.048(3) 0.0190(19) -0.010(2) -0.0069(17) 0.0047(18)
C23 0.029(2) 0.037(2) 0.0199(19) -0.0076(18) 0.0000(16) 0.0072(17)
C24 0.030(2) 0.028(2) 0.0167(18) -0.0087(17) -0.0003(15) 0.0000(15)
C25 0.0242(19) 0.0218(18) 0.0138(16) -0.0097(15) 0.0001(14) -0.0010(13)
C26 0.027(2) 0.026(2) 0.0126(16) -0.0086(16) 0.0004(14) -0.0017(14)
C27 0.030(2) 0.033(2) 0.0121(16) -0.0072(17) 0.0022(15) -0.0007(15)
C28 0.034(2) 0.046(3) 0.023(2) -0.020(2) 0.0004(18) 0.0059(19)
C29 0.052(3) 0.060(3) 0.018(2) -0.041(3) -0.0016(19) 0.002(2)
C30 0.036(2) 0.042(2) 0.0154(18) -0.022(2) -0.0004(16) -0.0034(16)
C31 0.0248(19) 0.0203(18) 0.0117(15) -0.0091(15) -0.0039(13) -0.0004(13)
C32 0.0215(19) 0.0243(19) 0.0195(18) -0.0048(15) -0.0030(14) -0.0038(15)
C33 0.033(2) 0.0220(19) 0.0206(18) -0.0063(16) -0.0071(16) -0.0053(15)
C34 0.033(2) 0.025(2) 0.031(2) -0.0148(18) -0.0103(18) 0.0008(17)
C35 0.030(2) 0.031(2) 0.025(2) -0.0166(18) 0.0000(17) -0.0004(17)
C36 0.029(2) 0.025(2) 0.0156(17) -0.0123(16) 0.0017(15) -0.0032(14)
C37 0.0224(18) 0.0227(19) 0.0158(16) -0.0069(15) -0.0045(14) -0.0038(14)
C38 0.034(2) 0.030(2) 0.026(2) -0.0147(18) -0.0116(17) 0.0034(17)
C39 0.043(3) 0.029(2) 0.047(3) -0.016(2) -0.024(2) 0.007(2)
C40 0.039(3) 0.026(2) 0.058(3) 0.0012(19) -0.030(2) -0.016(2)
C41 0.029(2) 0.040(3) 0.035(2) -0.0010(19) -0.0093(19) -0.019(2)
C42 0.025(2) 0.031(2) 0.0237(19) -0.0082(17) -0.0045(16) -0.0074(16)

loop_
_atom_type_symbol
_atom_type_description
_atom_type_scat_dispersion_real
_atom_type_scat_dispersion_imag
_atom_type_scat_source
C C 0.0033 0.0016 'International Tables Vol C Tables 4.2.6.8 and 6.1.1.4'
H H 0.0000 0.0000 'International Tables Vol C Tables 4.2.6.8 and 6.1.1.4'
S S 0.1246 0.1234 'International Tables Vol C Tables 4.2.6.8 and 6.1.1.4'
Re Re -1.0185 7.2310 'International Tables Vol C Tables 4.2.6.8 and 6.1.1.4'

loop_
_geom_angle_atom_site_label_1
_geom_angle_atom_site_label_2
_geom_angle_atom_site_label_3
_geom_angle
S1 Re1 S5 78.53(3)
S1 Re1 S3 85.02(3)
S5 Re1 S3 79.61(3)
S1 Re1 S4 134.55(4)
S5 Re1 S4 139.85(3)
S3 Re1 S4 81.63(3)
S1 Re1 S6 136.08(3)
S5 Re1 S6 82.15(3)
S3 Re1 S6 129.49(3)
S4 Re1 S6 82.99(3)
S1 Re1 S2 81.75(3)
S5 Re1 S2 134.59(3)
S3 Re1 S2 138.67(3)
S4 Re1 S2 80.36(3)
S6 Re1 S2 84.53(3)
C1 S1 Re1 110.02(13)
C2 S2 Re1 109.51(13)
C3 S3 Re1 109.99(14)
C4 S4 Re1 109.92(14)
C5 S5 Re1 109.53(13)
C6 S6 Re1 109.09(14)
C2 C1 C7 125.5(3)
C2 C1 S1 118.8(3)
C7 C1 S1 115.6(3)
C1 C2 C13 124.6(3)
C1 C2 S2 119.8(3)
C13 C2 S2 115.6(3)
C4 C3 C19 125.6(3)
C4 C3 S3 119.1(3)
C19 C3 S3 115.3(3)
C3 C4 C25 125.5(3)
C3 C4 S4 119.1(3)
C25 C4 S4 115.4(3)
C6 C5 C31 126.7(3)
C6 C5 S5 119.8(3)
C31 C5 S5 113.4(3)
C5 C6 C37 122.9(3)
C5 C6 S6 119.4(3)
C37 C6 S6 117.7(3)
C12 C7 C8 118.9(3)
C12 C7 C1 120.9(3)
C8 C7 C1 120.1(3)
C9 C8 C7 120.2(4)
C9 C8 H8A 119.9
C7 C8 H8A 119.9
C8 C9 C10 120.9(3)
C8 C9 H9A 119.6
C10 C9 H9A 119.6
C9 C10 C11 119.0(4)
C9 C10 H10A 120.5
C11 C10 H10A 120.5
C12 C11 C10 120.1(4)
C12 C11 H11A 119.9
C10 C11 H11A 119.9
C7 C12 C11 120.8(3)
C7 C12 H12A 119.6
C11 C12 H12A 119.6
C18 C13 C14 120.4(4)
C18 C13 C2 120.9(4)
C14 C13 C2 118.7(4)
C15 C14 C13 119.7(5)
C15 C14 H14A 120.2
C13 C14 H14A 120.2
C16 C15 C14 119.6(6)
C16 C15 H15A 120.2
C14 C15 H15A 120.2
C17 C16 C15 120.4(5)
C17 C16 H16A 119.8
C15 C16 H16A 119.8
C16 C17 C18 120.4(6)
C16 C17 H17A 119.8
C18 C17 H17A 119.8
C13 C18 C17 119.5(5)
C13 C18 H18A 120.2
C17 C18 H18A 120.2
C24 C19 C20 120.1(4)
C24 C19 C3 121.0(4)
C20 C19 C3 118.8(4)
C19 C20 C21 119.8(4)
C19 C20 H20A 120.1
C21 C20 H20A 120.1
C22 C21 C20 119.8(4)
C22 C21 H21A 120.1
C20 C21 H21A 120.1
C23 C22 C21 120.4(4)
C23 C22 H22A 119.8
C21 C22 H22A 119.8
C22 C23 C24 120.0(4)
C22 C23 H23A 120.0
C24 C23 H23A 120.0
C19 C24 C23 119.8(4)
C19 C24 H24A 120.1
C23 C24 H24A 120.1
C26 C25 C30 118.5(3)
C26 C25 C4 121.7(3)
C30 C25 C4 119.8(3)
C27 C26 C25 120.4(4)
C27 C26 H26A 119.8
C25 C26 H26A 119.8
C28 C27 C26 120.5(4)
C28 C27 H27A 119.8
C26 C27 H27A 119.8
C29 C28 C27 120.0(4)
C29 C28 H28A 120.0
C27 C28 H28A 120.0
C28 C29 C30 119.7(4)
C28 C29 H29A 120.1
C30 C29 H29A 120.1
C29 C30 C25 120.9(4)
C29 C30 H30A 119.5
C25 C30 H30A 119.5
C32 C31 C36 118.9(4)
C32 C31 C5 121.5(3)
C36 C31 C5 119.5(3)
C33 C32 C31 120.6(4)
C33 C32 H32A 119.7
C31 C32 H32A 119.7
C32 C33 C34 120.0(4)
C32 C33 H33A 120.0
C34 C33 H33A 120.0
C35 C34 C33 119.5(4)
C35 C34 H34A 120.2
C33 C34 H34A 120.2
C34 C35 C36 120.8(4)
C34 C35 H35A 119.6
C36 C35 H35A 119.6
C35 C36 C31 120.1(4)
C35 C36 H36A 120.0
C31 C36 H36A 120.0
C38 C37 C42 119.0(4)
C38 C37 C6 120.2(4)
C42 C37 C6 120.5(3)
C39 C38 C37 120.4(4)
C39 C38 H38A 119.8
C37 C38 H38A 119.8
C40 C39 C38 120.2(4)
C40 C39 H39A 119.9
C38 C39 H39A 119.9
C39 C40 C41 119.5(4)
C39 C40 H40A 120.2
C41 C40 H40A 120.2
C42 C41 C40 120.7(4)
C42 C41 H41A 119.7
C40 C41 H41A 119.7
C41 C42 C37 120.1(4)
C41 C42 H42A 120.0
C37 C42 H42A 120.0

loop_
_geom_bond_atom_site_label_1
_geom_bond_atom_site_label_2
_geom_bond_distance
Re1 S1 2.3274(9)
Re1 S5 2.3310(9)
Re1 S3 2.3317(9)
Re1 S4 2.3333(9)
Re1 S6 2.3348(10)
Re1 S2 2.3348(9)
S1 C1 1.727(4)
S2 C2 1.723(4)
S3 C3 1.726(4)
S4 C4 1.728(4)
S5 C5 1.715(4)
S6 C6 1.730(4)
C1 C2 1.361(5)
C1 C7 1.488(5)
C2 C13 1.490(5)
C3 C4 1.365(5)
C3 C19 1.492(5)
C4 C25 1.480(5)
C5 C6 1.364(5)
C5 C31 1.482(5)
C6 C37 1.486(5)
C7 C12 1.386(5)
C7 C8 1.397(5)
C8 C9 1.385(5)
C8 H8A 0.9500
C9 C10 1.386(6)
C9 H9A 0.9500
C10 C11 1.395(5)
C10 H10A 0.9500
C11 C12 1.389(5)
C11 H11A 0.9500
C12 H12A 0.9500
C13 C18 1.382(6)
C13 C14 1.398(7)
C14 C15 1.395(6)
C14 H14A 0.9500
C15 C16 1.389(9)
C15 H15A 0.9500
C16 C17 1.379(10)
C16 H16A 0.9500
C17 C18 1.394(7)
C17 H17A 0.9500
C18 H18A 0.9500
C19 C24 1.386(6)
C19 C20 1.392(6)
C20 C21 1.392(6)
C20 H20A 0.9500
C21 C22 1.389(7)
C21 H21A 0.9500
C22 C23 1.381(7)
C22 H22A 0.9500
C23 C24 1.395(6)
C23 H23A 0.9500
C24 H24A 0.9500
C25 C26 1.396(5)
C25 C30 1.397(6)
C26 C27 1.387(5)
C26 H26A 0.9500
C27 C28 1.384(7)
C27 H27A 0.9500
C28 C29 1.383(6)
C28 H28A 0.9500
C29 C30 1.392(6)
C29 H29A 0.9500
C30 H30A 0.9500
C31 C32 1.392(5)
C31 C36 1.400(5)
C32 C33 1.383(6)
C32 H32A 0.9500
C33 C34 1.394(6)
C33 H33A 0.9500
C34 C35 1.379(6)
C34 H34A 0.9500
C35 C36 1.382(6)
C35 H35A 0.9500
C36 H36A 0.9500
C37 C38 1.391(6)
C37 C42 1.397(5)
C38 C39 1.389(6)
C38 H38A 0.9500
C39 C40 1.383(7)
C39 H39A 0.9500
C40 C41 1.385(7)
C40 H40A 0.9500
C41 C42 1.382(6)
C41 H41A 0.9500
C42 H42A 0.9500

loop_
_geom_torsion_atom_site_label_1
_geom_torsion_atom_site_label_2
_geom_torsion_atom_site_label_3
_geom_torsion_atom_site_label_4
_geom_torsion
S5 Re1 S1 C1 -139.88(14)
S3 Re1 S1 C1 139.74(14)
S4 Re1 S1 C1 66.65(14)
S6 Re1 S1 C1 -74.18(14)
S2 Re1 S1 C1 -1.00(14)
S1 Re1 S2 C2 2.06(14)
S5 Re1 S2 C2 66.90(14)
S3 Re1 S2 C2 -70.63(14)
S4 Re1 S2 C2 -135.99(14)
S6 Re1 S2 C2 140.22(14)
S1 Re1 S3 C3 -139.23(14)
S5 Re1 S3 C3 141.56(14)
S4 Re1 S3 C3 -2.79(14)
S6 Re1 S3 C3 70.88(14)
S2 Re1 S3 C3 -67.71(14)
S1 Re1 S4 C4 74.92(14)
S5 Re1 S4 C4 -62.33(15)
S3 Re1 S4 C4 0.46(14)
S6 Re1 S4 C4 -131.28(14)
S2 Re1 S4 C4 143.11(14)
S1 Re1 S5 C5 139.82(13)
S3 Re1 S5 C5 -133.21(13)
S4 Re1 S5 C5 -69.76(13)
S6 Re1 S5 C5 -0.53(12)
S2 Re1 S5 C5 73.75(13)
S1 Re1 S6 C6 -65.00(13)
S5 Re1 S6 C6 -0.63(12)
S3 Re1 S6 C6 68.92(13)
S4 Re1 S6 C6 141.97(13)
S2 Re1 S6 C6 -137.11(13)
Re1 S1 C1 C2 -0.6(3)
Re1 S1 C1 C7 176.7(2)
C7 C1 C2 C13 6.3(6)
S1 C1 C2 C13 -176.6(3)
C7 C1 C2 S2 -174.5(3)
S1 C1 C2 S2 2.6(4)
Re1 S2 C2 C1 -3.3(3)
Re1 S2 C2 C13 176.0(3)
Re1 S3 C3 C4 5.6(3)
Re1 S3 C3 C19 -174.0(2)
C19 C3 C4 C25 -6.1(6)
S3 C3 C4 C25 174.3(3)
C19 C3 C4 S4 174.0(3)
S3 C3 C4 S4 -5.6(4)
Re1 S4 C4 C3 2.8(3)
Re1 S4 C4 C25 -177.2(2)
Re1 S5 C5 C6 2.0(3)
Re1 S5 C5 C31 178.7(2)
C31 C5 C6 C37 -0.3(6)
S5 C5 C6 C37 175.8(3)
C31 C5 C6 S6 -179.0(3)
S5 C5 C6 S6 -2.8(4)
Re1 S6 C6 C5 2.1(3)
Re1 S6 C6 C37 -176.6(2)
C2 C1 C7 C12 -145.0(4)
S1 C1 C7 C12 37.9(5)
C2 C1 C7 C8 37.0(6)
S1 C1 C7 C8 -140.1(3)
C12 C7 C8 C9 1.0(6)
C1 C7 C8 C9 179.0(4)
C7 C8 C9 C10 -0.8(6)
C8 C9 C10 C11 0.0(6)
C9 C10 C11 C12 0.6(6)
C8 C7 C12 C11 -0.4(6)
C1 C7 C12 C11 -178.4(4)
C10 C11 C12 C7 -0.4(6)
C1 C2 C13 C18 -115.5(5)
S2 C2 C13 C18 65.3(5)
C1 C2 C13 C14 62.4(5)
S2 C2 C13 C14 -116.9(4)
C18 C13 C14 C15 0.1(6)
C2 C13 C14 C15 -177.8(4)
C13 C14 C15 C16 0.5(7)
C14 C15 C16 C17 0.0(8)
C15 C16 C17 C18 -1.2(8)
C14 C13 C18 C17 -1.2(7)
C2 C13 C18 C17 176.6(4)
C16 C17 C18 C13 1.8(8)
C4 C3 C19 C24 61.1(6)
S3 C3 C19 C24 -119.4(4)
C4 C3 C19 C20 -117.5(5)
S3 C3 C19 C20 62.0(4)
C24 C19 C20 C21 -2.8(6)
C3 C19 C20 C21 175.8(4)
C19 C20 C21 C22 2.1(7)
C20 C21 C22 C23 -0.5(7)
C21 C22 C23 C24 -0.4(7)
C20 C19 C24 C23 1.9(6)
C3 C19 C24 C23 -176.7(4)
C22 C23 C24 C19 -0.3(6)
C3 C4 C25 C26 44.7(6)
S4 C4 C25 C26 -135.4(3)
C3 C4 C25 C30 -136.5(4)
S4 C4 C25 C30 43.4(5)
C30 C25 C26 C27 1.1(6)
C4 C25 C26 C27 180.0(4)
C25 C26 C27 C28 -0.7(6)
C26 C27 C28 C29 0.7(7)
C27 C28 C29 C30 -1.0(8)
C28 C29 C30 C25 1.5(8)
C26 C25 C30 C29 -1.5(7)
C4 C25 C30 C29 179.6(4)
C6 C5 C31 C32 49.1(5)
S5 C5 C31 C32 -127.3(3)
C6 C5 C31 C36 -134.9(4)
S5 C5 C31 C36 48.8(4)
C36 C31 C32 C33 -0.2(6)
C5 C31 C32 C33 175.8(3)
C31 C32 C33 C34 0.0(6)
C32 C33 C34 C35 0.5(6)
C33 C34 C35 C36 -0.8(6)
C34 C35 C36 C31 0.5(6)
C32 C31 C36 C35 0.0(6)
C5 C31 C36 C35 -176.2(4)
C5 C6 C37 C38 51.7(5)
S6 C6 C37 C38 -129.6(3)
C5 C6 C37 C42 -122.4(4)
S6 C6 C37 C42 56.3(4)
C42 C37 C38 C39 3.1(6)
C6 C37 C38 C39 -171.0(4)
C37 C38 C39 C40 -0.8(7)
C38 C39 C40 C41 -1.5(7)
C39 C40 C41 C42 1.3(7)
C40 C41 C42 C37 1.1(6)
C38 C37 C42 C41 -3.3(6)
C6 C37 C42 C41 170.9(4)
